data_1550863
loop_
_publ_author_name
'Al-Terkawi, Abdal-Azim'
'Scholz, Gudrun'
'Prinz, Carsten'
'Emmerling, Franziska'
'Kemnitz, Erhard'

_publ_section_title
;
 Ca-, Sr-, and Ba-Coordination polymers based on anthranilic acid via
 mechanochemistry.
;
_journal_issue 19
_journal_name_full 'Dalton transactions (Cambridge, England : 2003)'
_journal_page_first 6513
_journal_page_last 6521
_journal_paper_doi 10.1039/c9dt00991d
_journal_volume 48
_journal_year 2019
_chemical_compound_source 'Mechanochemical synthesis'
_chemical_formula_moiety 'C14 H16 N2 O6 Sr, H2 O'
_chemical_formula_structural 'Sr-Anthranilate trihydrate'
_chemical_formula_sum 'C14 H18 N2 O7 Sr'
_chemical_formula_weight 413.92
_chemical_name_common 'Sr-Anthranilate trihydrate'
_chemical_name_mineral 'Sr-Anthranilate trihydrate'
_space_group_IT_number 5
_space_group_name_Hall 'C 2y'
_space_group_name_H-M_alt 'C 1 2 1'
_symmetry_cell_setting monoclinic
_symmetry_Int_Tables_number 5
_symmetry_space_group_name_Hall 'C 2y'
_symmetry_space_group_name_H-M 'C 1 2 1'
_audit_update_record
;
2019-03-06 deposited with the CCDC.    2019-04-08 downloaded from the CCDC.
;
_cell_angle_alpha 90
_cell_angle_beta 100.157(2)
_cell_angle_gamma 90
_cell_formula_units_Z 4
_cell_length_a 32.0848(9)
_cell_length_b 7.83242(14)
_cell_length_c 6.87904(15)
_cell_measurement_temperature 293
_cell_volume 1701.62(7)
_computing_cell_refinement 'TOPAS Academic (Coelho, 2007)'
_computing_data_reduction 'DASH (David <i>et al.</i>, 2006)'
_computing_molecular_graphics 'Diamond (Crystal Impact GbR,2014)'
_computing_publication_material 'publCIF (Westrip, 2010)'
_computing_structure_refinement 'TOPAS Academic (Coelho, 2007)'
_computing_structure_solution 'DASH (David <i>et al.</i>, 2006)'
_diffrn_ambient_temperature 293(2)
_diffrn_measurement_device_type 'D8 Discover Bruker'
_diffrn_radiation_probe x-ray
_diffrn_radiation_source 'X-ray tube'
_exptl_absorpt_coefficient_mu 4.759
_exptl_crystal_colour white
_exptl_crystal_density_diffrn 1.616
_exptl_crystal_density_method 'Not Measured'
_exptl_crystal_description powder
_exptl_crystal_F_000 840
_pd_meas_2theta_range_max 65
_pd_meas_2theta_range_min 5.1
_pd_proc_2theta_range_inc 0.009
_pd_proc_info_excluded_regions none
_pd_proc_ls_prof_wR_factor 3.19
_pd_spec_mounting '0.5 mm glass capillary'
_pd_spec_mount_mode transmission
_refine_ls_goodness_of_fit_all 4.30
_refine_ls_R_I_factor 2.162
_cod_data_source_file c9dt00991d2.cif
_cod_data_source_block Sr8Iob
_cod_depositor_comments 'Adding full bibliography for 1550862--1550864.cif.'
_cod_original_sg_symbol_H-M 'C 2'
_cod_database_code 1550863

loop_
_space_group_symop_id
_space_group_symop_operation_xyz
1 x,y,z
2 -x,y,-z
3 1/2+x,1/2+y,z
4 1/2-x,1/2+y,-z

loop_
_atom_site_label
_atom_site_type_symbol
_atom_site_symmetry_multiplicity
_atom_site_fract_x
_atom_site_fract_y
_atom_site_fract_z
_atom_site_occupancy
_atom_site_B_iso_or_equiv
Sr1 Sr 4 0.02960(10) 0.5364(8) 0.2745(4) 1 3
C1 C 4 0.0957 0.1836 0.4386 1 3
O1 O 4 -0.0538(4) 0.611(2) 0.3718(16) 1 3
N1 N 4 0.1469(5) 0.220(2) 0.1307(18) 1 3
C2 C 4 0.1396 0.1124 0.4555 1 3
O2 O 4 -0.0434(4) 0.6160(19) 0.065(2) 1 3
N2 N 4 -0.1085(5) 0.734(2) -0.208(2) 1 3
C3 C 4 0.1644 0.1377 0.3062 1 3
O3 O 4 0.0857(5) 0.3107(17) 0.328(2) 1 3
O4 O 4 0.0701(4) 0.1126(17) 0.5333(15) 1 3
C4 C 4 0.2056 0.072 0.3374 1 3
O5w O 2 0 0.313(3) 0.5 1 3
C5 C 4 0.2216 -0.019 0.5044 1 3
C6 C 4 0.1973 -0.0506 0.6483 1 3
C7 C 4 0.1567 0.019 0.6207 1 3
O7w O 4 0.0217(6) 0.873(2) 0.271(2) 1 3
C8 C 4 -0.0674 0.6166 0.1922 1 3
C9 C 4 -0.1151 0.6123 0.1179 1 3
C10 C 4 -0.1336 0.6661 -0.0725 1 3
C11 C 4 -0.1772 0.6455 -0.1311 1 3
C12 C 4 -0.2016 0.5727 -0.0093 1 3
C13 C 4 -0.1839 0.522 0.1798 1 3
C14 C 4 -0.1404 0.537 0.2382 1 3
H1 H 4 0.161 0.202 0.041 1 3
H2 H 4 0.124 0.33 0.141 1 3
H3 H 4 -0.123 0.812 -0.321 1 3
H4 H 4 -0.086 0.799 -0.148 1 3
H5 H 4 0.218 0.087 0.234 1 3
H7 H 4 0.022 0.26 0.55 1 3
H8 H 4 0.247 -0.072 0.516 1 3
H11 H 4 0.209 -0.118 0.754 1 3
H12 H 4 0.14 0.006 0.723 1 3
H13 H 4 0.032 0.94 0.366 1 3
H14 H 4 0.041 0.874 0.201 1 3
H17 H 4 -0.189 0.682 -0.246 1 3
H18 H 4 -0.236 0.564 -0.065 1 3
H19 H 4 -0.199 0.431 0.249 1 3
H20 H 4 -0.128 0.501 0.346 1 3
O6w O 2 0 0.297(3) 1 1 3
H9 H 4 -0.021 0.24 1.03 1 3
O8w O 4 0.0633(4) 0.066(3) 0.9184(16) 1 3
H15 H 4 0.0869 0.096 0.987 1 3
H16 H 4 0.068 0.08 0.801 1 3

loop_
_diffrn_radiation_type
_diffrn_radiation_wavelength
CuK\a~1~ 1.54056

loop_
_geom_angle_atom_site_label_1
_geom_angle_atom_site_label_2
_geom_angle_atom_site_label_3
_geom_angle
_geom_angle_site_symmetry_1
_geom_angle_site_symmetry_3
_geom_angle_publ_flag
O2 Sr1 O3 143.6(5) . . yes
O2 Sr1 O5W 95.9(3) . . yes
O2 Sr1 O7W 71.4(5) . . yes
O2 Sr1 O6W 67.0(4) . 1_554 yes
O2 Sr1 O2 73.5(4) . 2_555 yes
O1 Sr1 O2 125.5(5) 2_556 . yes
O3 Sr1 O5W 76.6(5) . . yes
O3 Sr1 O7W 140.3(6) . . yes
O3 Sr1 O6W 76.6(5) . 1_554 yes
O2 Sr1 O3 94.1(5) 2_555 . yes
O1 Sr1 O3 86.0(5) 2_556 . yes
O5W Sr1 O7W 128.7(5) . . yes
O5W Sr1 O6W 80.3(4) . 1_554 yes
O2 Sr1 O5W 148.2(5) 2_555 . yes
O1 Sr1 O5W 70.2(4) 2_556 . yes
O6W Sr1 O7W 131.4(5) 1_554 . yes
O2 Sr1 O7W 77.2(5) 2_555 . yes
O1 Sr1 O7W 77.8(5) 2_556 . yes
O2 Sr1 O6W 67.9(4) 2_555 1_554 yes
O1 Sr1 O6W 148.6(5) 2_556 1_554 yes
O1 Sr1 O2 140.3(5) 2_556 2_555 yes
Sr1 O1 C8 168.3(11) 2_556 . yes
Sr1 O2 C8 102.5(7) . . yes
Sr1 O2 Sr1 99.5(5) . 2_555 yes
Sr1 O2 C8 150.1(9) 2_555 . yes
Sr1 O3 C1 138.3(10) . . yes
Sr1 O5W Sr1 96.4(8) . 2_556 yes
Sr1 O6W Sr1 92.5(7) 1_556 2_556 yes
Sr1 O5W H7 102.00 2_556 2_556 no
Sr1 O5W H7 102.00 . . no
Sr1 O5W H7 117.00 . 2_556 no
Sr1 O5W H7 117.00 2_556 . no
H7 O5W H7 121.00 . 2_556 no
H9 O6W H9 118.00 . 2_557 no
Sr1 O6W H9 109.00 1_556 2_557 no
Sr1 O6W H9 109.00 2_556 . no
Sr1 O6W H9 113.00 1_556 . no
Sr1 O6W H9 113.00 2_556 2_557 no
Sr1 O7W H13 125.00 . . no
Sr1 O7W H14 86.00 . . no
H13 O7W H14 102.00 . . no
C3 N1 H2 117.00 . . no
H1 N1 H2 127.00 . . no
C3 N1 H1 112.00 . . no
O3 C1 O4 122.7(9) . . yes
O3 C1 C2 118.4(7) . . yes
O4 C1 C2 118.9(6) . . yes
C1 C2 C3 122.03(1) . . no
C1 C2 C7 119.47(1) . . no
C3 C2 C7 118.50(1) . . no
H3 N2 H4 103.00 . . no
C10 N2 H3 119.00 . . no
C10 N2 H4 114.00 . . no
N1 C3 C2 119.9(7) . . yes
N1 C3 C4 121.8(6) . . yes
C2 C3 C4 118.20(1) . . no
C3 C4 C5 121.55(1) . . no
C4 C5 C6 121.07(1) . . no
C5 C6 C7 117.57(1) . . no
C2 C7 C6 123.05(1) . . no
O2 C8 C9 117.8(6) . . yes
O1 C8 C9 119.4(6) . . yes
O1 C8 O2 122.8(8) . . yes
C8 C9 C14 117.83(1) . . no
C10 C9 C14 119.21(1) . . no
C8 C9 C10 122.68(1) . . no
N2 C10 C9 121.5(6) . . yes
N2 C10 C11 120.2(6) . . yes
C9 C10 C11 118.18(1) . . no
C10 C11 C12 121.61(1) . . no
C11 C12 C13 120.76(1) . . no
C12 C13 C14 118.25(1) . . no
C9 C14 C13 121.82(1) . . no
C3 C4 H5 112.00 . . no
C5 C4 H5 126.00 . . no
C4 C5 H8 121.00 . . no
C6 C5 H8 118.00 . . no
C5 C6 H11 118.00 . . no
C7 C6 H11 125.00 . . no
C2 C7 H12 118.00 . . no
C6 C7 H12 119.00 . . no
H15 O8W H16 102.00 . . no
C10 C11 H17 119.00 . . no
C12 C11 H17 120.00 . . no
C13 C12 H18 122.00 . . no
C11 C12 H18 117.00 . . no
C12 C13 H19 119.00 . . no
C14 C13 H19 117.00 . . no
C9 C14 H20 116.00 . . no
C13 C14 H20 122.00 . . no

loop_
_geom_bond_atom_site_label_1
_geom_bond_atom_site_label_2
_geom_bond_distance
_geom_bond_site_symmetry_2
_geom_bond_publ_flag
Sr1 O2 2.600(14) . yes
Sr1 O3 2.503(16) . yes
Sr1 O5W 2.625(16) . yes
Sr1 O7W 2.648(17) . yes
Sr1 O6W 2.711(17) 1_554 yes
Sr1 O2 2.531(14) 2_555 yes
Sr1 O1 2.490(12) 2_556 yes
O1 C8 1.236(11) . yes
O2 C8 1.263(13) . yes
O3 C1 1.260(13) . yes
O4 C1 1.264(12) . yes
N1 C3 1.396(13) . yes
N2 C10 1.437(15) . yes
O5W H7 0.8400 2_556 no
O5W H7 0.8400 . no
O6W H9 0.8600 2_557 no
O6W H9 0.8600 . no
O7W H13 0.8600 . no
O7W H14 0.8500 . no
N1 H1 0.8400 . no
N1 H2 1.1400 . no
C1 C2 1.5002(1) . no
C2 C3 1.4197(1) . no
C2 C7 1.3812(1) . no
N2 H3 1.0300 . no
N2 H4 0.9200 . no
C3 C4 1.3994(1) . no
C4 C5 1.3723(1) . no
C5 C6 1.3861(1) . no
C6 C7 1.3939(1) . no
C8 C9 1.5260(1) . no
C9 C10 1.4040(1) . no
C9 C14 1.3887(1) . no
C10 C11 1.3952(1) . no
C11 C12 1.3680(1) . no
C12 C13 1.3827(1) . no
C13 C14 1.3876(1) . no
C4 H5 0.8800 . no
C5 H8 0.9100 . no
C6 H11 0.9200 . no
C7 H12 0.9600 . no
O8W H15 0.8500 . no
O8W H16 0.8500 . no
C11 H17 0.8600 . no
C12 H18 1.1000 . no
C13 H19 1.0300 . no
C14 H20 0.8300 . no

loop_
_geom_hbond_atom_site_label_D
_geom_hbond_atom_site_label_H
_geom_hbond_atom_site_label_A
_geom_hbond_distance_DH
_geom_hbond_distance_HA
_geom_hbond_distance_DA
_geom_hbond_angle_DHA
_geom_hbond_site_symmetry_A
_geom_hbond_publ_flag
N1 H2 O3 1.1400 1.9400 2.67(2) 118.00 . yes
N2 H4 O2 0.9200 2.3200 2.71(2) 106.00 . yes
N2 H4 O7W 0.9200 2.4300 3.09(2) 128.00 2_555 yes
O5W H7 O4 0.8400 1.9500 2.719(19) 153.00 . yes
O6W H9 O8W 0.8600 2.0000 2.85(2) 168.00 2_557 yes
O7W H13 O4 0.8600 2.0400 2.86(2) 162.00 1_565 yes
O7W H14 N2 0.8500 2.4200 3.09(2) 136.00 2_555 yes
O8W H15 N1 0.8500 2.2300 3.07(2) 169.00 1_556 yes
O8W H16 O4 0.8500 1.8700 2.721(15) 172.00 . yes
C14 H20 O1 0.8300 2.5100 2.829(13) 104.00 . yes

loop_
_geom_torsion_atom_site_label_1
_geom_torsion_atom_site_label_2
_geom_torsion_atom_site_label_3
_geom_torsion_atom_site_label_4
_geom_torsion
_geom_torsion_site_symmetry_1
_geom_torsion_site_symmetry_3
_geom_torsion_site_symmetry_4
_geom_torsion_publ_flag
O3 Sr1 O2 C8 114.1(9) . . . no
O3 Sr1 O2 Sr1 -45.6(10) . . 2_555 no
O5W Sr1 O2 C8 38.8(9) . . . no
O5W Sr1 O2 Sr1 -121.0(6) . . 2_555 no
O7W Sr1 O2 C8 -90.2(8) . . . no
O7W Sr1 O2 Sr1 110.1(6) . . 2_555 no
O6W Sr1 O2 C8 115.6(9) 1_554 . . no
O2 Sr1 O2 C8 -171.9(9) 2_555 . . no
O2 Sr1 O2 Sr1 28.4(5) 2_555 . 2_555 no
O1 Sr1 O2 C8 -31.2(11) 2_556 . . no
O1 Sr1 O2 Sr1 169.2(5) 2_556 . 2_555 no
O2 Sr1 O3 C1 -94.6(14) . . . no
O5W Sr1 O3 C1 -13.0(13) . . . no
O7W Sr1 O3 C1 123.0(13) . . . no
O6W Sr1 O3 C1 -96.0(14) 1_554 . . no
O2 Sr1 O3 C1 -162.2(13) 2_555 . . no
O1 Sr1 O3 C1 57.7(14) 2_556 . . no
O2 Sr1 O5W Sr1 -76.7(3) . . 2_556 no
O3 Sr1 O5W Sr1 139.5(3) . . 2_556 no
O7W Sr1 O5W Sr1 -5.8(5) . . 2_556 no
O2 Sr1 O2 Sr1 -27.6(5) . 2_555 2_555 no
O2 Sr1 O2 C8 -165(2) . 2_555 2_555 no
O3 Sr1 O2 Sr1 117.5(5) . 2_555 2_555 no
O3 Sr1 O2 C8 -20(2) . 2_555 2_555 no
O7W Sr1 O2 Sr1 -101.7(6) . 2_555 2_555 no
O7W Sr1 O2 C8 121(2) . 2_555 2_555 no
Sr1 O2 C8 O1 148.2(17) 2_555 . . no
Sr1 O2 C8 C9 -164.3(2) . . . no
Sr1 O2 C8 O1 11.6(13) . . . no
Sr1 O2 C8 C9 -28(2) 2_555 . . no
Sr1 O3 C1 O4 18.0(17) . . . no
Sr1 O3 C1 C2 -163.0(9) . . . no
O4 C1 C2 C7 -24.3(6) . . . no
O3 C1 C2 C3 -23.4(7) . . . no
O3 C1 C2 C7 156.7(7) . . . no
O4 C1 C2 C3 155.7(6) . . . no
C1 C2 C3 C4 177.73(1) . . . no
C7 C2 C3 N1 175.0(7) . . . no
C7 C2 C3 C4 -2.35(1) . . . no
C1 C2 C3 N1 -4.9(7) . . . no
C1 C2 C7 C6 -179.61(1) . . . no
C3 C2 C7 C6 0.46(1) . . . no
N1 C3 C4 C5 -175.4(7) . . . no
C2 C3 C4 C5 1.89(1) . . . no
C3 C4 C5 C6 0.55(1) . . . no
C4 C5 C6 C7 -2.44(1) . . . no
C5 C6 C7 C2 1.94(1) . . . no
O1 C8 C9 C10 161.3(8) . . . no
O1 C8 C9 C14 -24.9(8) . . . no
O2 C8 C9 C10 -22.7(8) . . . no
O2 C8 C9 C14 151.1(8) . . . no
C8 C9 C10 N2 -1.9(7) . . . no
C8 C9 C10 C11 175.43(1) . . . no
C14 C9 C10 N2 -175.7(7) . . . no
C14 C9 C10 C11 1.70(1) . . . no
C8 C9 C14 C13 -177.71(1) . . . no
C10 C9 C14 C13 -3.68(1) . . . no
N2 C10 C11 C12 176.4(7) . . . no
C9 C10 C11 C12 -1.00(1) . . . no
C10 C11 C12 C13 2.20(1) . . . no
C11 C12 C13 C14 -3.99(1) . . . no
C12 C13 C14 C9 4.78(1) . . . no
